data_1528648
loop_
_publ_author_name
'Koyama, Y.'
'Ikeda, T.'
'Tatsumi, T.'
'Kubota, Y.'

_publ_section_title
;
 A multi - dimensional microporous silicate that is isomorphous to zeolite
 MCM-68
;
_journal_name_full 'Angew. Chem. Int. ed.'
_journal_page_first 1042
_journal_page_last 1046
_journal_volume 47
_journal_year 2008
_chemical_formula_sum 'H45.4 O246.7 Si111.6'
_chemical_name_systematic 'Si111.6 O224 (H2 O)22.7'
_space_group_IT_number 136
_symmetry_space_group_name_Hall '-P 4n 2n'
_symmetry_space_group_name_H-M 'P 42/m n m'
_cell_angle_alpha 90
_cell_angle_beta 90
_cell_angle_gamma 90
_cell_formula_units_Z 1
_cell_length_a 18.2222
_cell_length_b 18.2222
_cell_length_c 20.0201
_cell_volume 6647.646
_citation_journal_id_ASTM ACIEF5
_cod_data_source_file Koyama_ACIEF5_2008_1358.cif
_cod_data_source_block H45.4O246.7Si111.6
_cod_database_code 1528648

loop_
_symmetry_equiv_pos_as_xyz
x,y,z
-y+1/2,x+1/2,z+1/2
-x,-y,z
y+1/2,-x+1/2,z+1/2
x+1/2,-y+1/2,-z+1/2
y,x,-z
-x+1/2,y+1/2,-z+1/2
-y,-x,-z
-x,-y,-z
y-1/2,-x-1/2,-z-1/2
x,y,-z
-y-1/2,x-1/2,-z-1/2
-x-1/2,y-1/2,z-1/2
-y,-x,z
x-1/2,-y-1/2,z-1/2
y,x,z

loop_
_atom_site_label
_atom_site_type_symbol
_atom_site_fract_x
_atom_site_fract_y
_atom_site_fract_z
_atom_site_occupancy
_atom_site_U_iso_or_equiv
O24 O-2 -0.07 0.625 0.803 0.23 0.0
O20 O-2 0.488 0.0747 0.104 0.64 0.0
O21 O-2 0.19 0.745 0.5 0.4 0.0
O7 O-2 0.0359 0.1347 0.0883 1 0.0
O18 O-2 0.0517 0.2315 0 1 0.0
O9 O-2 0.0361 0.1353 0.3049 1 0.0
O1 O-2 0.122 0.7414 0.1953 1 0.0
O14 O-2 0.0646 0.0646 0.198 1 0.0
Si4 Si+4 0.1303 0.2576 0.1893 1 0.0
O5 O-2 0.1739 0.6863 0.3047 1 0.0
Si6 Si+4 0.0594 0.0594 0.1178 0.97 0.0
O4 O-2 0.0495 0.7568 0.3088 1 0.0
O2 O-2 0.0527 0.752 0.0884 1 0.0
O11 O-2 0 0 0.098 1 0.0
O13 O-2 0.1808 0.1808 0.1961 1 0.0
O12 O-2 0 0 0.295 1 0.0
O23 O-2 0.2 -0.069 0.5 0.367 0.0
O19 O-2 0.1156 0.25 0.5 1 0.0
O10 O-2 0.0637 0.2483 0.3798 1 0.0
O16 O-2 0.1775 -0.1775 0.0986 1 0.0
Si7 Si+4 0.0587 0.0587 0.2783 0.98 0.0
O17 O-2 0.1695 -0.1695 0.2901 1 0.0
O8 O-2 0.0765 0.256 0.2516 1 0.0
O3 O-2 0.1666 0.6774 0.0916 1 0.0
Si1 Si+4 0.1293 0.7489 0.118 1 0.0
O15 O-2 0.1943 0.1943 0.4071 1 0.0
Si3 Si+4 0.0292 0.2187 0.0741 1 0.0
Si5 Si+4 0.0322 0.2213 0.3112 1 0.0
Si2 Si+4 0.1296 0.7544 0.2741 1 0.0
O22 O-2 0.054 0.022 0 0.34 0.0
O6 O-2 0.085 0.2658 0.1202 1 0.0
Si8 Si+4 0.1377 0.2573 0.4232 1 0.0
